data_7062898
loop_
_publ_author_name
'Nishana, Lahinakillathu'
'Sakthivel, Ayyamperumal'
'Kurup, M. R. Prathapachandra'
'Damodaran, Krishna K.'
'Kulandaisamy, Antonysamy'
'Maheswaran, Sithambaresan'

_publ_section_title
;
 Synthesis, spectral characterization, and catalytic efficiency of
 aroylhydrazone-based Cu(ii) complexes
;
_journal_issue 44
_journal_name_full 'New Journal of Chemistry'
_journal_page_first 20626
_journal_page_last 20641
_journal_paper_doi 10.1039/D3NJ03603K
_journal_volume 47
_journal_year 2023
_chemical_formula_moiety 'C14 H14 N4 O2, H2 O'
_chemical_formula_sum 'C14 H16 N4 O3'
_chemical_formula_weight 288.31
_space_group_crystal_system monoclinic
_space_group_IT_number 14
_space_group_name_Hall '-P 2ybc'
_space_group_name_H-M_alt 'P 1 21/c 1'
_atom_sites_solution_hydrogens mixed
_audit_creation_method SHELXL-2018/3
_audit_update_record
;
2023-07-30 deposited with the CCDC.	2023-10-16 downloaded from the CCDC.
;
_cell_angle_alpha 90
_cell_angle_beta 93.455(3)
_cell_angle_gamma 90
_cell_formula_units_Z 4
_cell_length_a 7.1260(3)
_cell_length_b 9.6741(4)
_cell_length_c 20.5984(8)
_cell_measurement_reflns_used 6092
_cell_measurement_temperature 299(2)
_cell_measurement_theta_max 25.8270
_cell_measurement_theta_min 1.9760
_cell_volume 1417.42(10)
_computing_cell_refinement 'CrysAlisPro 1.171.40.35a (Rigaku OD, 2018)'
_computing_data_collection 'CrysAlisPro 1.171.40.35a (Rigaku OD, 2018)'
_computing_data_reduction 'CrysAlisPro 1.171.40.35a (Rigaku OD, 2018)'
_computing_structure_refinement 'SHELXL-2018/3 (Sheldrick, 2018)'
_computing_structure_solution 'SHELXT 2014/5 (Sheldrick, 2014)'
_diffrn_ambient_temperature 299(2)
_diffrn_measured_fraction_theta_full 1.000
_diffrn_measured_fraction_theta_max 0.953
_diffrn_measurement_device_type 'XtaLAB Synergy, Single source at offset/far, HyPix3000'
_diffrn_measurement_method '\w scans'
_diffrn_radiation_type MoK\a
_diffrn_radiation_wavelength 0.71073
_diffrn_reflns_av_R_equivalents 0.0568
_diffrn_reflns_av_unetI/netI 0.0440
_diffrn_reflns_Laue_measured_fraction_full 1.000
_diffrn_reflns_Laue_measured_fraction_max 0.953
_diffrn_reflns_limit_h_max 9
_diffrn_reflns_limit_h_min -8
_diffrn_reflns_limit_k_max 12
_diffrn_reflns_limit_k_min -12
_diffrn_reflns_limit_l_max 26
_diffrn_reflns_limit_l_min -23
_diffrn_reflns_number 17206
_diffrn_reflns_point_group_measured_fraction_full 1.000
_diffrn_reflns_point_group_measured_fraction_max 0.953
_diffrn_reflns_theta_full 25.242
_diffrn_reflns_theta_max 27.204
_diffrn_reflns_theta_min 1.981
_diffrn_source 'micro-focus sealed X-ray tube'
_exptl_absorpt_coefficient_mu 0.098
_exptl_absorpt_correction_T_max 0.984
_exptl_absorpt_correction_T_min 0.942
_exptl_absorpt_correction_type multi-scan
_exptl_absorpt_process_details
;
CrysAlisPro 1.171.40.35a (Rigaku Oxford Diffraction, 2018)
Empirical absorption correction using spherical harmonics,
 implemented in SCALE3 ABSPACK scaling algorithm.
;
_exptl_crystal_colour colorless
_exptl_crystal_density_diffrn 1.351
_exptl_crystal_description needle
_exptl_crystal_F_000 608
_exptl_crystal_size_max 0.200
_exptl_crystal_size_mid 0.140
_exptl_crystal_size_min 0.100
_refine_diff_density_max 0.155
_refine_diff_density_min -0.225
_refine_diff_density_rms 0.041
_refine_ls_extinction_coef 0.038(3)
_refine_ls_extinction_expression Fc^*^=kFc[1+0.001xFc^2^\l^3^/sin(2\q)]^-1/4^
_refine_ls_extinction_method 'SHELXL-2018/3 (Sheldrick 2018)'
_refine_ls_goodness_of_fit_ref 1.033
_refine_ls_hydrogen_treatment mixed
_refine_ls_matrix_type full
_refine_ls_number_parameters 200
_refine_ls_number_reflns 3023
_refine_ls_number_restraints 1
_refine_ls_restrained_S_all 1.033
_refine_ls_R_factor_all 0.0813
_refine_ls_R_factor_gt 0.0472
_refine_ls_shift/su_max 0.000
_refine_ls_shift/su_mean 0.000
_refine_ls_structure_factor_coef Fsqd
_refine_ls_weighting_details 'w=1/[\s^2^(Fo^2^)+(0.0687P)^2^+0.1028P] where P=(Fo^2^+2Fc^2^)/3'
_refine_ls_weighting_scheme calc
_refine_ls_wR_factor_gt 0.1186
_refine_ls_wR_factor_ref 0.1503
_reflns_Friedel_coverage 0.000
_reflns_number_gt 1885
_reflns_number_total 3171
_reflns_threshold_expression 'I > 2\s(I)'
_cod_data_source_file d3nj03603k2.cif
_cod_data_source_block shelx
_cod_original_sg_symbol_H-M 'P 21/c'
_cod_database_code 7062898
_shelx_shelxl_version_number 2018/3
_shelx_space_group_comment
;
The symmetry employed for this shelxl refinement is uniquely defined
by the following loop, which should always be used as a source of
symmetry information in preference to the above space-group names.
They are only intended as comments.
;
_shelx_estimated_absorpt_t_min 0.981
_shelx_estimated_absorpt_t_max 0.990

loop_
_space_group_symop_operation_xyz
'x, y, z'
'-x, y+1/2, -z+1/2'
'-x, -y, -z'
'x, -y-1/2, z-1/2'

loop_
_atom_site_label
_atom_site_type_symbol
_atom_site_fract_x
_atom_site_fract_y
_atom_site_fract_z
_atom_site_U_iso_or_equiv
_atom_site_adp_type
_atom_site_occupancy
_atom_site_site_symmetry_order
_atom_site_calc_flag
_atom_site_refinement_flags_posn
_atom_site_refinement_flags_adp
_atom_site_refinement_flags_occupancy
_atom_site_disorder_assembly
_atom_site_disorder_group
C1 C 0.6225(3) 0.8544(2) 0.73468(10) 0.0572(5) Uani 1 1 d . . . . .
H1 H 0.626131 0.859496 0.779824 0.069 Uiso 1 1 calc R U . . .
C2 C 0.5770(3) 0.9707(2) 0.69954(10) 0.0590(6) Uani 1 1 d . . . . .
H2 H 0.550855 1.051954 0.721359 0.071 Uiso 1 1 calc R U . . .
C3 C 0.6067(3) 0.8501(2) 0.60653(9) 0.0509(5) Uani 1 1 d . . . . .
H3 H 0.600238 0.844922 0.561371 0.061 Uiso 1 1 calc R U . . .
C4 C 0.6549(2) 0.73200(18) 0.64223(8) 0.0404(4) Uani 1 1 d . . . . .
C5 C 0.7022(2) 0.59978(18) 0.61079(8) 0.0407(4) Uani 1 1 d . . . . .
C6 C 0.7725(2) 0.4888(2) 0.45241(8) 0.0445(5) Uani 1 1 d . . . . .
C7 C 0.8176(2) 0.35457(19) 0.42136(8) 0.0407(4) Uani 1 1 d . . . . .
C8 C 0.8678(3) 0.2352(2) 0.45480(9) 0.0509(5) Uani 1 1 d . . . . .
H8 H 0.876424 0.236400 0.500030 0.061 Uiso 1 1 calc R U . . .
C9 C 0.9054(3) 0.1139(2) 0.42245(9) 0.0524(5) Uani 1 1 d . . . . .
H9 H 0.937504 0.034207 0.445814 0.063 Uiso 1 1 calc R U . . .
C10 C 0.8951(2) 0.1117(2) 0.35554(9) 0.0447(5) Uani 1 1 d . . . . .
C11 C 0.8499(3) 0.2303(2) 0.32130(8) 0.0498(5) Uani 1 1 d . . . . .
H11 H 0.845088 0.229525 0.276087 0.060 Uiso 1 1 calc R U . . .
C12 C 0.8118(2) 0.3504(2) 0.35399(8) 0.0474(5) Uani 1 1 d . . . . .
H12 H 0.781525 0.430191 0.330418 0.057 Uiso 1 1 calc R U . . .
C13 C 0.7539(3) 0.4772(2) 0.65195(9) 0.0591(6) Uani 1 1 d . . . . .
H13A H 0.653880 0.410703 0.648457 0.089 Uiso 1 1 calc R U . . .
H13B H 0.774423 0.505675 0.696467 0.089 Uiso 1 1 calc R U . . .
H13C H 0.866839 0.436385 0.637445 0.089 Uiso 1 1 calc R U . . .
C14 C 0.9513(3) -0.1320(2) 0.35095(11) 0.0712(6) Uani 1 1 d . . . . .
H14A H 0.957347 -0.204208 0.319153 0.107 Uiso 1 1 calc R U . . .
H14B H 0.847070 -0.148546 0.377340 0.107 Uiso 1 1 calc R U . . .
H14C H 1.065854 -0.130855 0.377996 0.107 Uiso 1 1 calc R U . . .
N1 N 0.6620(2) 0.73412(16) 0.70715(7) 0.0507(4) Uani 1 1 d . . . . .
N2 N 0.5692(2) 0.97044(17) 0.63460(8) 0.0577(5) Uani 1 1 d . . . . .
N3 N 0.69997(18) 0.60436(15) 0.54822(7) 0.0431(4) Uani 1 1 d . . . . .
N4 N 0.7431(2) 0.48301(16) 0.51710(7) 0.0443(4) Uani 1 1 d D . . . .
O1 O 0.7648(2) 0.59702(14) 0.42169(7) 0.0646(4) Uani 1 1 d . . . . .
O2 O 0.92719(19) -0.00224(15) 0.31885(6) 0.0610(4) Uani 1 1 d . . . . .
O3 O 0.5505(2) 0.22413(17) 0.56077(9) 0.0779(5) Uani 1 1 d G . . . .
H3A H 0.538936 0.146552 0.579498 0.117 Uiso 1 1 d G U . . .
H3B H 0.442788 0.261502 0.561988 0.117 Uiso 1 1 d G U . . .
H4 H 0.716(3) 0.4026(13) 0.5337(9) 0.066(7) Uiso 1 1 d D . . . .

loop_
_atom_site_aniso_label
_atom_site_aniso_U_11
_atom_site_aniso_U_22
_atom_site_aniso_U_33
_atom_site_aniso_U_23
_atom_site_aniso_U_13
_atom_site_aniso_U_12
C1 0.0667(12) 0.0559(14) 0.0490(11) -0.0106(10) 0.0036(9) 0.0014(11)
C2 0.0620(12) 0.0487(14) 0.0657(14) -0.0128(11) -0.0007(10) 0.0049(10)
C3 0.0556(11) 0.0471(12) 0.0498(11) 0.0007(9) 0.0024(8) 0.0044(10)
C4 0.0370(9) 0.0406(11) 0.0436(10) -0.0016(8) 0.0021(7) -0.0021(8)
C5 0.0392(9) 0.0387(11) 0.0441(10) 0.0011(8) 0.0026(7) -0.0006(8)
C6 0.0433(9) 0.0475(12) 0.0429(10) 0.0026(9) 0.0036(7) 0.0018(9)
C7 0.0379(9) 0.0442(11) 0.0400(9) 0.0023(8) 0.0023(6) 0.0002(8)
C8 0.0673(12) 0.0510(13) 0.0345(9) 0.0027(9) 0.0030(8) 0.0105(10)
C9 0.0670(12) 0.0455(13) 0.0445(11) 0.0066(9) 0.0009(8) 0.0098(10)
C10 0.0437(10) 0.0475(12) 0.0432(10) -0.0048(9) 0.0043(7) -0.0002(8)
C11 0.0566(11) 0.0578(14) 0.0349(10) 0.0017(9) 0.0015(8) 0.0023(10)
C12 0.0525(10) 0.0472(12) 0.0422(10) 0.0069(9) 0.0016(7) 0.0039(9)
C13 0.0809(14) 0.0503(13) 0.0465(11) 0.0054(9) 0.0054(9) 0.0067(11)
C14 0.0978(17) 0.0432(14) 0.0734(15) -0.0032(11) 0.0097(12) 0.0121(12)
N1 0.0560(9) 0.0499(11) 0.0461(9) -0.0034(8) 0.0022(7) 0.0006(8)
N2 0.0639(10) 0.0453(11) 0.0636(11) -0.0031(9) 0.0005(8) 0.0028(8)
N3 0.0437(8) 0.0392(10) 0.0463(9) -0.0017(7) 0.0028(6) 0.0024(7)
N4 0.0522(9) 0.0375(10) 0.0436(9) 0.0004(7) 0.0058(7) 0.0022(7)
O1 0.0942(11) 0.0464(9) 0.0547(9) 0.0127(7) 0.0181(7) 0.0137(7)
O2 0.0798(9) 0.0533(10) 0.0503(8) -0.0093(7) 0.0075(6) 0.0057(7)
O3 0.0680(10) 0.0633(12) 0.1033(13) 0.0261(9) 0.0135(9) 0.0049(8)

loop_
_atom_type_symbol
_atom_type_description
_atom_type_scat_dispersion_real
_atom_type_scat_dispersion_imag
_atom_type_scat_source
C C 0.0033 0.0016 'International Tables Vol C Tables 4.2.6.8 and 6.1.1.4'
H H 0.0000 0.0000 'International Tables Vol C Tables 4.2.6.8 and 6.1.1.4'
N N 0.0061 0.0033 'International Tables Vol C Tables 4.2.6.8 and 6.1.1.4'
O O 0.0106 0.0060 'International Tables Vol C Tables 4.2.6.8 and 6.1.1.4'

loop_
_geom_angle_atom_site_label_1
_geom_angle_atom_site_label_2
_geom_angle_atom_site_label_3
_geom_angle
_geom_angle_site_symmetry_1
_geom_angle_site_symmetry_3
_geom_angle_publ_flag
N1 C1 C2 122.91(19) . . ?
N1 C1 H1 118.5 . . ?
C2 C1 H1 118.5 . . ?
N2 C2 C1 121.57(18) . . ?
N2 C2 H2 119.2 . . ?
C1 C2 H2 119.2 . . ?
N2 C3 C4 122.51(18) . . ?
N2 C3 H3 118.7 . . ?
C4 C3 H3 118.7 . . ?
N1 C4 C3 120.68(16) . . ?
N1 C4 C5 117.07(16) . . ?
C3 C4 C5 122.25(16) . . ?
N3 C5 C4 114.70(16) . . ?
N3 C5 C13 125.72(16) . . ?
C4 C5 C13 119.53(15) . . ?
O1 C6 N4 122.44(18) . . ?
O1 C6 C7 121.85(16) . . ?
N4 C6 C7 115.70(16) . . ?
C8 C7 C12 117.82(17) . . ?
C8 C7 C6 124.76(16) . . ?
C12 C7 C6 117.41(16) . . ?
C7 C8 C9 121.39(17) . . ?
C7 C8 H8 119.3 . . ?
C9 C8 H8 119.3 . . ?
C10 C9 C8 119.66(18) . . ?
C10 C9 H9 120.2 . . ?
C8 C9 H9 120.2 . . ?
O2 C10 C11 115.63(16) . . ?
O2 C10 C9 124.51(18) . . ?
C11 C10 C9 119.86(18) . . ?
C10 C11 C12 120.00(16) . . ?
C10 C11 H11 120.0 . . ?
C12 C11 H11 120.0 . . ?
C11 C12 C7 121.23(18) . . ?
C11 C12 H12 119.4 . . ?
C7 C12 H12 119.4 . . ?
C5 C13 H13A 109.5 . . ?
C5 C13 H13B 109.5 . . ?
H13A C13 H13B 109.5 . . ?
C5 C13 H13C 109.5 . . ?
H13A C13 H13C 109.5 . . ?
H13B C13 H13C 109.5 . . ?
O2 C14 H14A 109.5 . . ?
O2 C14 H14B 109.5 . . ?
H14A C14 H14B 109.5 . . ?
O2 C14 H14C 109.5 . . ?
H14A C14 H14C 109.5 . . ?
H14B C14 H14C 109.5 . . ?
C1 N1 C4 116.33(17) . . ?
C3 N2 C2 115.99(17) . . ?
C5 N3 N4 116.44(15) . . ?
C6 N4 N3 118.08(15) . . ?
C6 N4 H4 117.9(13) . . ?
N3 N4 H4 120.9(13) . . ?
C10 O2 C14 118.37(15) . . ?
H3A O3 H3B 104.5 . . ?

loop_
_geom_bond_atom_site_label_1
_geom_bond_atom_site_label_2
_geom_bond_distance
_geom_bond_site_symmetry_2
_geom_bond_publ_flag
C1 N1 1.332(2) . ?
C1 C2 1.366(3) . ?
C1 H1 0.9300 . ?
C2 N2 1.335(2) . ?
C2 H2 0.9300 . ?
C3 N2 1.334(2) . ?
C3 C4 1.390(2) . ?
C3 H3 0.9300 . ?
C4 N1 1.335(2) . ?
C4 C5 1.482(2) . ?
C5 N3 1.289(2) . ?
C5 C13 1.491(2) . ?
C6 O1 1.223(2) . ?
C6 N4 1.362(2) . ?
C6 C7 1.491(2) . ?
C7 C8 1.380(2) . ?
C7 C12 1.386(2) . ?
C8 C9 1.384(2) . ?
C8 H8 0.9300 . ?
C9 C10 1.376(2) . ?
C9 H9 0.9300 . ?
C10 O2 1.364(2) . ?
C10 C11 1.375(2) . ?
C11 C12 1.378(2) . ?
C11 H11 0.9300 . ?
C12 H12 0.9300 . ?
C13 H13A 0.9600 . ?
C13 H13B 0.9600 . ?
C13 H13C 0.9600 . ?
C14 O2 1.425(2) . ?
C14 H14A 0.9600 . ?
C14 H14B 0.9600 . ?
C14 H14C 0.9600 . ?
N3 N4 1.3811(19) . ?
N4 H4 0.876(9) . ?
O3 H3A 0.8501 . ?
O3 H3B 0.8499 . ?

loop_
_geom_hbond_atom_site_label_D
_geom_hbond_atom_site_label_H
_geom_hbond_atom_site_label_A
_geom_hbond_distance_DH
_geom_hbond_distance_HA
_geom_hbond_distance_DA
_geom_hbond_angle_DHA
_geom_hbond_site_symmetry_A
_geom_hbond_publ_flag
N4 H4 O3 0.876(9) 2.183(11) 3.019(2) 159.6(18) . yes
C13 H13A O3 0.96 2.63 3.361(3) 133.5 . yes
C13 H13A O3 0.96 2.63 3.361(3) 133.5 . yes
N4 H4 O3 0.876(9) 2.183(11) 3.019(2) 159.6(18) . yes

loop_
_geom_torsion_atom_site_label_1
_geom_torsion_atom_site_label_2
_geom_torsion_atom_site_label_3
_geom_torsion_atom_site_label_4
_geom_torsion
_geom_torsion_site_symmetry_1
_geom_torsion_site_symmetry_2
_geom_torsion_site_symmetry_3
_geom_torsion_site_symmetry_4
_geom_torsion_publ_flag
N1 C1 C2 N2 0.1(3) . . . . ?
N2 C3 C4 N1 1.4(3) . . . . ?
N2 C3 C4 C5 -178.03(15) . . . . ?
N1 C4 C5 N3 -177.60(14) . . . . ?
C3 C4 C5 N3 1.8(2) . . . . ?
N1 C4 C5 C13 0.2(2) . . . . ?
C3 C4 C5 C13 179.63(17) . . . . ?
O1 C6 C7 C8 165.52(18) . . . . ?
N4 C6 C7 C8 -13.7(2) . . . . ?
O1 C6 C7 C12 -13.3(2) . . . . ?
N4 C6 C7 C12 167.51(15) . . . . ?
C12 C7 C8 C9 -2.0(3) . . . . ?
C6 C7 C8 C9 179.20(16) . . . . ?
C7 C8 C9 C10 0.8(3) . . . . ?
C8 C9 C10 O2 -179.20(16) . . . . ?
C8 C9 C10 C11 0.8(3) . . . . ?
O2 C10 C11 C12 178.87(15) . . . . ?
C9 C10 C11 C12 -1.1(3) . . . . ?
C10 C11 C12 C7 -0.1(3) . . . . ?
C8 C7 C12 C11 1.7(3) . . . . ?
C6 C7 C12 C11 -179.44(15) . . . . ?
C2 C1 N1 C4 0.0(3) . . . . ?
C3 C4 N1 C1 -0.6(2) . . . . ?
C5 C4 N1 C1 178.79(15) . . . . ?
C4 C3 N2 C2 -1.3(3) . . . . ?
C1 C2 N2 C3 0.6(3) . . . . ?
C4 C5 N3 N4 -179.92(13) . . . . ?
C13 C5 N3 N4 2.4(2) . . . . ?
O1 C6 N4 N3 1.1(3) . . . . ?
C7 C6 N4 N3 -179.71(13) . . . . ?
C5 N3 N4 C6 -169.40(14) . . . . ?
C11 C10 O2 C14 -172.24(17) . . . . ?
C9 C10 O2 C14 7.8(3) . . . . ?
